data_7712425
loop_
_publ_author_name
'Huynh, Silvia'
'Arrowsmith, Merle'
'Meier, Lukas'
'Dietz, Maximilian'
'H\"arterich, Marcel'
'Michel, Maximilian'
'G\"artner, Annalena'
'Braunschweig, Holger'

_publ_section_title
;
 Cyclic Alkyl(amino)iminates (CAAIs) as Strong 2\s,4\p-Electron Donor
 Ligands for the Stabilisation of Boranes and Diboranes(4): A Synthetic
 and Computational Study
;
_journal_name_full 'Dalton Transactions'
_journal_paper_doi 10.1039/D3DT00298E
_journal_year 2023
_chemical_formula_moiety 'C49.50 H71 B N4'
_chemical_formula_sum 'C49.5 H71 B N4'
_chemical_formula_weight 732.91
_chemical_name_systematic (CAAI)2BPh
_chemical_properties_physical Air-sensitive,Moisture-sensitive
_space_group_crystal_system triclinic
_space_group_IT_number 2
_space_group_name_Hall '-P 1'
_space_group_name_H-M_alt 'P -1'
_atom_sites_solution_hydrogens geom
_atom_sites_solution_primary dual
_atom_sites_solution_secondary difmap
_audit_creation_date 2022-08-26
_audit_creation_method 'CIF-fill 1.3i (K.Radacki, 2005-22)'
_audit_update_record
;
2023-01-19 deposited with the CCDC.	2023-02-27 downloaded from the CCDC.
;
_cell_angle_alpha 91.46(3)
_cell_angle_beta 91.08(5)
_cell_angle_gamma 96.36(3)
_cell_formula_units_Z 2
_cell_length_a 9.261(15)
_cell_length_b 11.923(19)
_cell_length_c 20.48(3)
_cell_measurement_reflns_used 2986
_cell_measurement_temperature 100(2)
_cell_measurement_theta_max 20.15
_cell_measurement_theta_min 2.21
_cell_volume 2246(6)
_computing_cell_refinement 'Saint+ ver. 8.37A (Bruker AXS)'
_computing_data_collection 'BIS 2011.8 / APEX4 ver. 2021.10 (Bruker AXS)'
_computing_data_reduction 'Saint+ ver. 8.37A (Bruker AXS)'
_computing_molecular_graphics 'ShelXLe (Huebschle et all, 2011)'
_computing_publication_material 'SHELXL-2018/3 (Sheldrick, 2018)'
_computing_structure_refinement 'SHELXL-2018/3 (Sheldrick, 2018)'
_computing_structure_solution 'SHELXT 2014/5 (Sheldrick, 2014)'
_diffrn_ambient_environment N~2~
_diffrn_ambient_temperature 100(2)
_diffrn_detector CCD
_diffrn_detector_area_resol_mean 8.333
_diffrn_detector_type Apex2
_diffrn_measured_fraction_theta_full 1.000
_diffrn_measured_fraction_theta_max 1.000
_diffrn_measurement_device 'four-circle diffractometer'
_diffrn_measurement_device_type 'Bruker X8-APEX II'
_diffrn_measurement_method '\f and \w scans'
_diffrn_orient_matrix_type
;
 Sparks R.A., Computational Crystallography p1-18 (Clarendon Press, 1982)
;
_diffrn_orient_matrix_UB_11 0,0525933
_diffrn_orient_matrix_UB_12 -0,0590429
_diffrn_orient_matrix_UB_13 0,0209353
_diffrn_orient_matrix_UB_21 -0,0379461
_diffrn_orient_matrix_UB_22 -0,0557722
_diffrn_orient_matrix_UB_23 -0,0352142
_diffrn_orient_matrix_UB_31 0,0872066
_diffrn_orient_matrix_UB_32 0,0230413
_diffrn_orient_matrix_UB_33 -0,0266212
_diffrn_radiation_monochromator 'multi-layer mirror'
_diffrn_radiation_probe x-ray
_diffrn_radiation_type MoK\a
_diffrn_radiation_wavelength 0.71073
_diffrn_radiation_xray_symbol K-L~2,3~
_diffrn_reflns_av_R_equivalents 0.0908
_diffrn_reflns_av_unetI/netI 0.0916
_diffrn_reflns_Laue_measured_fraction_full 1.000
_diffrn_reflns_Laue_measured_fraction_max 1.000
_diffrn_reflns_limit_h_max 11
_diffrn_reflns_limit_h_min -11
_diffrn_reflns_limit_k_max 14
_diffrn_reflns_limit_k_min -14
_diffrn_reflns_limit_l_max 25
_diffrn_reflns_limit_l_min -25
_diffrn_reflns_number 31450
_diffrn_reflns_point_group_measured_fraction_full 1.000
_diffrn_reflns_point_group_measured_fraction_max 1.000
_diffrn_reflns_theta_full 26.000
_diffrn_reflns_theta_max 26.022
_diffrn_reflns_theta_min 0.995
_diffrn_source 'rotating-anode X-ray tube'
_diffrn_source_type 'Nonius FR-591'
_diffrn_standards_number 0
_exptl_absorpt_coefficient_mu 0.062
_exptl_absorpt_correction_T_max 0.3334
_exptl_absorpt_correction_T_min 0.2744
_exptl_absorpt_correction_type multi-scan
_exptl_absorpt_process_details 'SADABS 2016/2 (Bruker AXS)'
_exptl_crystal_colour colourless
_exptl_crystal_density_diffrn 1.084
_exptl_crystal_description block
_exptl_crystal_F_000 802
_exptl_crystal_preparation
;
 Crystalls were grown from saturated solution. For data collection the 
 crystal was immersed in a film of perfluoropolyether oil, mounted on a 
 polyimide loop and transferred to stream of cold nitrogen (Oxford Cryostream 
 700).
;
_exptl_crystal_size_max 0.492
_exptl_crystal_size_mid 0.456
_exptl_crystal_size_min 0.343
_refine_diff_density_max 0.336
_refine_diff_density_min -0.299
_refine_diff_density_rms 0.048
_refine_ls_extinction_method none
_refine_ls_goodness_of_fit_ref 1.031
_refine_ls_hydrogen_treatment constr
_refine_ls_matrix_type full
_refine_ls_number_parameters 581
_refine_ls_number_reflns 8867
_refine_ls_number_restraints 321
_refine_ls_restrained_S_all 1.027
_refine_ls_R_factor_all 0.0978
_refine_ls_R_factor_gt 0.0565
_refine_ls_shift/su_max 0.001
_refine_ls_shift/su_mean 0.000
_refine_ls_structure_factor_coef Fsqd
_refine_ls_weighting_details
;
 w=1/[\s^2^(Fo^2^)+(0.0470P)^2^+0.4994P] where P=(Fo^2^+2Fc^2^)/3
;
_refine_ls_weighting_scheme calc
_refine_ls_wR_factor_gt 0.1268
_refine_ls_wR_factor_ref 0.1490
_reflns_Friedel_coverage 0.000
_reflns_number_gt 5725
_reflns_number_total 8867
_reflns_threshold_expression 'I > 2\s(I)'
_cod_data_source_file d3dt00298e2.cif
_cod_data_source_block MaHa026_SiHu_a
_cod_original_formula_sum 'C49.50 H71 B N4'
_cod_database_code 7712425
_shelx_shelxl_version_number 2018/3
_shelx_space_group_comment
;
 The symmetry employed for this shelxl refinement is uniquely defined by the 
 following loop, which should always be used as a source of symmetry 
 information in preference to the above space-group names. They are only 
 intended as comments.
;
_exptl_absorpt_special_details
;
 Incident beam scaling, empirical absorption correction using spherical 
 harmonics, and outlier rejection was employed as implemented in SADABS. 
 Additional spherical absorption correction with mu*r value set to 0.8 was 
 applied.
;
_shelx_estimated_absorpt_t_min 0.970
_shelx_estimated_absorpt_t_max 0.979

loop_
_space_group_symop_operation_xyz
'x, y, z'
'-x, -y, -z'

loop_
_atom_site_label
_atom_site_type_symbol
_atom_site_fract_x
_atom_site_fract_y
_atom_site_fract_z
_atom_site_U_iso_or_equiv
_atom_site_adp_type
_atom_site_occupancy
_atom_site_site_symmetry_order
_atom_site_calc_flag
_atom_site_refinement_flags_posn
_atom_site_refinement_flags_adp
_atom_site_refinement_flags_occupancy
_atom_site_disorder_assembly
_atom_site_disorder_group
B1_1 B 0.5585(3) 0.54961(19) 0.72220(11) 0.0192(5) Uani 1 1 d . . . . .
N2_1 N 0.57298(18) 0.43563(13) 0.69980(8) 0.0191(4) Uani 1 1 d . . . . .
N3_1 N 0.48066(18) 0.57348(14) 0.77797(8) 0.0207(4) Uani 1 1 d . . . . .
C31_2 C 0.6358(2) 0.65149(17) 0.68219(9) 0.0214(5) Uani 1 1 d . . . . .
C2_2 C 0.6211(2) 0.76474(17) 0.69652(10) 0.0269(5) Uani 1 1 d . . . . .
H2_2 H 0.560803 0.782732 0.731417 0.032 Uiso 1 1 calc R U . . .
C3_2 C 0.6914(3) 0.85163(19) 0.66163(11) 0.0349(6) Uani 1 1 d . . . . .
H3_2 H 0.678544 0.927752 0.672532 0.042 Uiso 1 1 calc R U . . .
C4_2 C 0.7811(3) 0.8274(2) 0.61052(11) 0.0365(6) Uani 1 1 d . . . . .
H4_2 H 0.831058 0.886705 0.586814 0.044 Uiso 1 1 calc R U . . .
C5_2 C 0.7965(3) 0.7161(2) 0.59477(11) 0.0320(5) Uani 1 1 d . . . . .
H5_2 H 0.857029 0.698650 0.559853 0.038 Uiso 1 1 calc R U . . .
C6_2 C 0.7242(2) 0.62965(18) 0.62952(10) 0.0252(5) Uani 1 1 d . . . . .
H6_2 H 0.734704 0.553608 0.617355 0.030 Uiso 1 1 calc R U . . .
N4_3 N 0.33803(18) 0.64184(13) 0.85956(7) 0.0188(4) Uani 1 1 d . . . . .
C21_3 C 0.4676(2) 0.61564(16) 0.83463(9) 0.0192(4) Uani 1 1 d . . . . .
C3_3 C 0.5881(2) 0.64202(17) 0.88718(9) 0.0218(5) Uani 1 1 d . . . . .
C4_3 C 0.5022(2) 0.67224(18) 0.94780(9) 0.0240(5) Uani 1 1 d . . . . .
H4A_3 H 0.486055 0.606372 0.976288 0.029 Uiso 1 1 calc R U . . .
H4AB_3 H 0.556839 0.735385 0.973231 0.029 Uiso 1 1 calc R U . . .
C5_3 C 0.3561(2) 0.70657(17) 0.92326(9) 0.0233(5) Uani 1 1 d . . . . .
C6_3 C 0.6653(3) 0.53672(19) 0.89802(10) 0.0293(5) Uani 1 1 d . . . . .
H6A_3 H 0.715977 0.518125 0.858257 0.044 Uiso 1 1 calc R U . . .
H6B_3 H 0.593621 0.473279 0.908379 0.044 Uiso 1 1 calc R U . . .
H6C_3 H 0.735836 0.551362 0.934353 0.044 Uiso 1 1 calc R U . . .
C7_3 C 0.7012(2) 0.73759(18) 0.86606(10) 0.0292(5) Uani 1 1 d . . . . .
H7A_3 H 0.748774 0.713509 0.826552 0.044 Uiso 1 1 calc R U . . .
H7B_3 H 0.774164 0.755417 0.901161 0.044 Uiso 1 1 calc R U . . .
H7C_3 H 0.652902 0.804782 0.856986 0.044 Uiso 1 1 calc R U . . .
C8_3 C 0.3654(3) 0.83449(18) 0.91348(10) 0.0303(5) Uani 1 1 d . . . . .
H8A_3 H 0.439255 0.856355 0.881140 0.045 Uiso 1 1 calc R U . . .
H8B_3 H 0.392046 0.874567 0.955090 0.045 Uiso 1 1 calc R U . . .
H8C_3 H 0.270929 0.854151 0.897975 0.045 Uiso 1 1 calc R U . . .
C9_3 C 0.2323(3) 0.67369(19) 0.96942(10) 0.0290(5) Uani 1 1 d . . . . .
H9A_3 H 0.140390 0.690639 0.949522 0.043 Uiso 1 1 calc R U . . .
H9B_3 H 0.249853 0.716550 1.010805 0.043 Uiso 1 1 calc R U . . .
H9C_3 H 0.227003 0.592722 0.977601 0.043 Uiso 1 1 calc R U . . .
C1_4 C 0.2005(2) 0.60123(17) 0.82777(9) 0.0200(4) Uani 1 1 d . . . . .
C2_4 C 0.1357(2) 0.66694(17) 0.78211(9) 0.0222(5) Uani 1 1 d . . . . .
C3_4 C 0.0052(2) 0.62201(19) 0.75134(10) 0.0268(5) Uani 1 1 d . . . . .
H3_4 H -0.041433 0.666754 0.721478 0.032 Uiso 1 1 calc R U . . .
C4_4 C -0.0578(2) 0.51406(19) 0.76333(10) 0.0271(5) Uani 1 1 d . . . . .
H4_4 H -0.145713 0.484604 0.741455 0.033 Uiso 1 1 calc R U . . .
C5_4 C 0.0090(2) 0.44927(18) 0.80767(10) 0.0248(5) Uani 1 1 d . . . . .
H5_4 H -0.033767 0.374860 0.815613 0.030 Uiso 1 1 calc R U . . .
C6_4 C 0.1378(2) 0.49086(17) 0.84092(9) 0.0217(5) Uani 1 1 d . . . . .
C7_4 C 0.2027(2) 0.78326(17) 0.76277(10) 0.0264(5) Uani 1 1 d . . . . .
H7_4 H 0.297508 0.800907 0.787070 0.032 Uiso 1 1 calc R U . . .
C8_4 C 0.2054(2) 0.41321(17) 0.88751(10) 0.0237(5) Uani 1 1 d . . . . .
H8_4 H 0.289436 0.458095 0.910816 0.028 Uiso 1 1 calc R U . . .
C9_4 C 0.2328(3) 0.7839(2) 0.68918(10) 0.0344(6) Uani 1 1 d . . . . .
H9A_4 H 0.140409 0.773146 0.664456 0.052 Uiso 1 1 calc R U . . .
H9B_4 H 0.290855 0.722552 0.677924 0.052 Uiso 1 1 calc R U . . .
H9C_4 H 0.286179 0.856341 0.678268 0.052 Uiso 1 1 calc R U . . .
C10_4 C 0.1050(3) 0.8748(2) 0.78072(12) 0.0391(6) Uani 1 1 d . . . . .
H10A_4 H 0.155750 0.949328 0.771998 0.059 Uiso 1 1 calc R U . . .
H10B_4 H 0.082084 0.870776 0.827177 0.059 Uiso 1 1 calc R U . . .
H10C_4 H 0.014822 0.862857 0.754434 0.059 Uiso 1 1 calc R U . . .
C11_4 C 0.2638(3) 0.31510(19) 0.84978(11) 0.0318(5) Uani 1 1 d . . . . .
H11A_4 H 0.183525 0.270413 0.825960 0.048 Uiso 1 1 calc R U . . .
H11B_4 H 0.308707 0.267038 0.880591 0.048 Uiso 1 1 calc R U . . .
H11C_4 H 0.336484 0.345360 0.818759 0.048 Uiso 1 1 calc R U . . .
C12_4 C 0.0976(3) 0.36709(18) 0.93916(10) 0.0294(5) Uani 1 1 d . . . . .
H12A_4 H 0.017220 0.318673 0.917684 0.044 Uiso 1 1 calc R U . . .
H12B_4 H 0.059432 0.430174 0.962204 0.044 Uiso 1 1 calc R U . . .
H12C_4 H 0.147459 0.323046 0.970493 0.044 Uiso 1 1 calc R U . . .
N1_5 N 0.53489(18) 0.26246(14) 0.64056(8) 0.0208(4) Uani 1 1 d . . . . .
C1_5 C 0.4973(2) 0.36753(16) 0.66020(9) 0.0188(4) Uani 1 1 d . . . . .
C3_5 C 0.3523(2) 0.38513(17) 0.62636(9) 0.0214(5) Uani 1 1 d . . . . .
C4_5 C 0.3242(2) 0.28146(17) 0.57963(10) 0.0246(5) Uani 1 1 d . . . . .
H4A_5 H 0.219576 0.253094 0.578368 0.029 Uiso 1 1 calc R U . . .
H4AB_5 H 0.353623 0.301958 0.534876 0.029 Uiso 1 1 calc R U . . .
C5_5 C 0.4138(2) 0.19074(17) 0.60509(10) 0.0251(5) Uani 1 1 d . . . . .
C6_5 C 0.3666(3) 0.49396(18) 0.58817(11) 0.0336(6) Uani 1 1 d . . . . .
H6A_5 H 0.447878 0.493600 0.558221 0.050 Uiso 1 1 calc R U . . .
H6B_5 H 0.384631 0.558907 0.618672 0.050 Uiso 1 1 calc R U . . .
H6C_5 H 0.276549 0.499231 0.563108 0.050 Uiso 1 1 calc R U . . .
C7_5 C 0.2341(2) 0.3909(2) 0.67734(10) 0.0300(5) Uani 1 1 d . . . . .
H7A_5 H 0.142706 0.404202 0.655527 0.045 Uiso 1 1 calc R U . . .
H7B_5 H 0.263595 0.452678 0.708913 0.045 Uiso 1 1 calc R U . . .
H7C_5 H 0.220398 0.319346 0.700183 0.045 Uiso 1 1 calc R U . . .
C8_5 C 0.4659(3) 0.1207(2) 0.54872(12) 0.0404(6) Uani 1 1 d . . . . .
H8A_5 H 0.382467 0.075373 0.527548 0.061 Uiso 1 1 calc R U . . .
H8B_5 H 0.534207 0.070581 0.565506 0.061 Uiso 1 1 calc R U . . .
H8C_5 H 0.514659 0.171045 0.516883 0.061 Uiso 1 1 calc R U . . .
C9_5 C 0.3295(3) 0.11009(19) 0.65118(12) 0.0352(6) Uani 1 1 d . . . . .
H9A_5 H 0.247594 0.067613 0.627262 0.053 Uiso 1 1 calc R U . . .
H9B_5 H 0.292980 0.153413 0.687401 0.053 Uiso 1 1 calc R U . . .
H9C_5 H 0.393947 0.057479 0.668440 0.053 Uiso 1 1 calc R U . . .
C1_6 C 0.6675(2) 0.21917(16) 0.66051(10) 0.0205(5) Uani 1 1 d . . . . .
C2_6 C 0.7829(2) 0.22151(17) 0.61641(10) 0.0229(5) Uani 1 1 d . . . . .
C3_6 C 0.9062(2) 0.17125(18) 0.63401(11) 0.0284(5) Uani 1 1 d . . . . .
H3_6 H 0.983015 0.170221 0.603957 0.034 Uiso 1 1 calc R U . . .
C4_6 C 0.9196(3) 0.12299(18) 0.69393(11) 0.0315(5) Uani 1 1 d . . . . .
H4_6 H 1.003858 0.087921 0.704698 0.038 Uiso 1 1 calc R U . . .
C5_6 C 0.8095(2) 0.12610(18) 0.73808(11) 0.0296(5) Uani 1 1 d . . . . .
H5_6 H 0.820453 0.094847 0.779858 0.035 Uiso 1 1 calc R U . . .
C6_6 C 0.6828(2) 0.17379(16) 0.72313(10) 0.0227(5) Uani 1 1 d . . . . .
C7_6 C 0.5707(2) 0.17907(17) 0.77631(10) 0.0250(5) Uani 1 1 d . . . . .
H7_6 H 0.485814 0.213300 0.757580 0.030 Uiso 1 1 calc R U . . .
C8_6 C 0.7834(2) 0.28285(19) 0.55210(10) 0.0282(5) Uani 1 1 d . . . . .
H8_6 H 0.686154 0.310422 0.545489 0.034 Uiso 1 1 calc R U . . .
C9_6 C 0.5157(3) 0.06236(19) 0.80146(11) 0.0331(6) Uani 1 1 d . . . . .
H9A_6 H 0.477200 0.013068 0.764685 0.050 Uiso 1 1 calc R U . . .
H9B_6 H 0.438540 0.069871 0.832870 0.050 Uiso 1 1 calc R U . . .
H9C_6 H 0.596022 0.029557 0.822889 0.050 Uiso 1 1 calc R U . . .
C10_6 C 0.6368(3) 0.25628(19) 0.83255(11) 0.0324(6) Uani 1 1 d . . . . .
H10A_6 H 0.722597 0.225665 0.850588 0.049 Uiso 1 1 calc R U . . .
H10B_6 H 0.564944 0.260644 0.866761 0.049 Uiso 1 1 calc R U . . .
H10C_6 H 0.665304 0.331956 0.816290 0.049 Uiso 1 1 calc R U . . .
C11_6 C 0.8995(3) 0.3857(2) 0.55541(11) 0.0331(6) Uani 1 1 d . . . . .
H11A_6 H 0.996396 0.360013 0.554542 0.050 Uiso 1 1 calc R U . . .
H11B_6 H 0.889487 0.429447 0.595926 0.050 Uiso 1 1 calc R U . . .
H11C_6 H 0.886667 0.433278 0.517862 0.050 Uiso 1 1 calc R U . . .
C12_6 C 0.8123(3) 0.2077(2) 0.49278(12) 0.0476(7) Uani 1 1 d . . . . .
H12A_6 H 0.801732 0.249344 0.452640 0.071 Uiso 1 1 calc R U . . .
H12B_6 H 0.742313 0.139655 0.491626 0.071 Uiso 1 1 calc R U . . .
H12C_6 H 0.911158 0.186157 0.496244 0.071 Uiso 1 1 calc R U . . .
C1_7 C -0.0347(18) -0.029(2) 1.0228(10) 0.045(2) Uani 0.107(4) 1 d DG U P A -1
C2_7 C 0.090(2) -0.033(2) 1.0613(9) 0.046(3) Uani 0.107(4) 1 d DG U P A -1
H2_7 H 0.082627 -0.066741 1.102875 0.055 Uiso 0.107(4) 1 calc R U P A -1
C3_7 C 0.2241(18) 0.011(2) 1.0390(10) 0.045(3) Uani 0.107(4) 1 d DG U P A -1
H3_7 H 0.309123 0.008538 1.065325 0.054 Uiso 0.107(4) 1 calc R U P A -1
C4_7 C 0.2343(19) 0.060(2) 0.9782(11) 0.051(3) Uani 0.107(4) 1 d DG U P A -1
H4_7 H 0.326302 0.091054 0.962909 0.061 Uiso 0.107(4) 1 calc R U P A -1
C5_7 C 0.110(2) 0.065(2) 0.9396(9) 0.049(3) Uani 0.107(4) 1 d DG U P A -1
H5_7 H 0.116984 0.098292 0.898041 0.059 Uiso 0.107(4) 1 calc R U P A -1
C6_7 C -0.025(2) 0.020(2) 0.9619(10) 0.039(3) Uani 0.107(4) 1 d DG U P A -1
H6_7 H -0.109514 0.023013 0.935589 0.046 Uiso 0.107(4) 1 calc R U P A -1
C7_7 C -0.180(2) -0.069(3) 1.0383(15) 0.059(5) Uani 0.107(4) 1 d D U P A -1
H7A_7 H -0.246576 -0.047261 1.004055 0.089 Uiso 0.107(4) 1 calc R U P A -1
H7B_7 H -0.204612 -0.034987 1.080262 0.089 Uiso 0.107(4) 1 calc R U P A -1
H7C_7 H -0.190035 -0.151044 1.041222 0.089 Uiso 0.107(4) 1 calc R U P A -1
C1_71 C -0.0627(6) 0.0071(6) 0.9773(3) 0.0396(15) Uani 0.393(4) 1 d DG U P A -2
C2_71 C -0.0796(6) -0.0460(5) 1.0368(3) 0.044(2) Uani 0.393(4) 1 d DG U P A -2
H2A_71 H -0.173615 -0.075267 1.050195 0.053 Uiso 0.393(4) 1 calc R U P A -2
C3_71 C 0.0412(7) -0.0561(5) 1.0766(3) 0.0529(17) Uani 0.393(4) 1 d DG U P A -2
H3_71 H 0.029689 -0.092397 1.117275 0.064 Uiso 0.393(4) 1 calc R U P A -2
C4_71 C 0.1788(6) -0.0132(6) 1.0570(3) 0.056(3) Uani 0.393(4) 1 d DG U P A -2
H4_71 H 0.261330 -0.020185 1.084257 0.067 Uiso 0.393(4) 1 calc R U P A -2
C5_71 C 0.1956(6) 0.0398(6) 0.9976(3) 0.0550(17) Uani 0.393(4) 1 d DG U P A -2
H5A_71 H 0.289670 0.069157 0.984159 0.066 Uiso 0.393(4) 1 calc R U P A -2
C6_71 C 0.0749(7) 0.0500(5) 0.9577(3) 0.050(2) Uani 0.393(4) 1 d DG U P A -2
H6A_71 H 0.086368 0.086288 0.917078 0.060 Uiso 0.393(4) 1 calc R U P A -2
C7_71 C -0.1757(9) 0.0242(7) 0.9317(4) 0.049(2) Uani 0.393(4) 1 d D U P A -2
H7A_71 H -0.174484 0.105062 0.923969 0.073 Uiso 0.393(4) 1 calc R U P A -2
H7B_71 H -0.269800 -0.004767 0.949392 0.073 Uiso 0.393(4) 1 calc R U P A -2
H7C_71 H -0.160661 -0.015940 0.890506 0.073 Uiso 0.393(4) 1 calc R U P A -2

loop_
_atom_site_aniso_label
_atom_site_aniso_U_11
_atom_site_aniso_U_22
_atom_site_aniso_U_33
_atom_site_aniso_U_23
_atom_site_aniso_U_13
_atom_site_aniso_U_12
B1_1 0.0125(12) 0.0254(12) 0.0198(12) -0.0015(9) -0.0030(9) 0.0035(10)
N2_1 0.0180(10) 0.0211(9) 0.0175(8) -0.0004(7) 0.0008(7) -0.0009(7)
N3_1 0.0206(10) 0.0214(9) 0.0195(9) -0.0010(7) -0.0003(7) -0.0001(7)
C31_2 0.0180(12) 0.0266(11) 0.0193(10) -0.0011(8) -0.0040(8) 0.0012(9)
C2_2 0.0296(14) 0.0266(12) 0.0239(11) -0.0013(9) 0.0028(9) 0.0004(10)
C3_2 0.0434(16) 0.0232(12) 0.0369(14) 0.0017(10) -0.0007(11) -0.0018(11)
C4_2 0.0380(15) 0.0380(14) 0.0312(13) 0.0101(10) 0.0003(11) -0.0088(11)
C5_2 0.0267(14) 0.0449(14) 0.0236(12) 0.0028(10) 0.0028(10) -0.0002(11)
C6_2 0.0226(13) 0.0310(12) 0.0215(11) -0.0002(9) -0.0002(9) 0.0011(10)
N4_3 0.0175(10) 0.0234(9) 0.0148(8) -0.0034(7) 0.0012(7) -0.0004(7)
C21_3 0.0205(12) 0.0167(10) 0.0195(10) 0.0016(8) 0.0011(8) -0.0017(8)
C3_3 0.0225(12) 0.0236(11) 0.0189(10) -0.0022(8) -0.0001(9) 0.0017(9)
C4_3 0.0275(13) 0.0265(11) 0.0173(10) -0.0026(8) -0.0022(9) 0.0004(9)
C5_3 0.0277(13) 0.0255(11) 0.0160(10) -0.0033(8) 0.0010(9) 0.0011(9)
C6_3 0.0299(14) 0.0344(12) 0.0233(11) -0.0031(9) -0.0039(10) 0.0041(10)
C7_3 0.0271(13) 0.0324(12) 0.0257(12) -0.0041(9) -0.0002(9) -0.0058(10)
C8_3 0.0377(15) 0.0288(12) 0.0236(12) -0.0055(9) 0.0005(10) 0.0022(10)
C9_3 0.0310(14) 0.0363(13) 0.0199(11) -0.0033(9) 0.0051(9) 0.0051(10)
C1_4 0.0163(11) 0.0273(11) 0.0164(10) -0.0020(8) 0.0017(8) 0.0027(9)
C2_4 0.0199(12) 0.0270(11) 0.0202(11) -0.0006(9) 0.0028(9) 0.0056(9)
C3_4 0.0214(13) 0.0346(12) 0.0253(12) 0.0014(9) -0.0007(9) 0.0070(10)
C4_4 0.0168(12) 0.0376(13) 0.0265(12) -0.0029(10) 0.0011(9) 0.0022(10)
C5_4 0.0183(12) 0.0279(11) 0.0275(12) -0.0024(9) 0.0047(9) -0.0004(9)
C6_4 0.0201(12) 0.0260(11) 0.0189(10) -0.0011(8) 0.0056(9) 0.0014(9)
C7_4 0.0280(13) 0.0263(11) 0.0247(11) 0.0028(9) -0.0024(9) 0.0020(10)
C8_4 0.0227(12) 0.0241(11) 0.0238(11) 0.0007(9) 0.0023(9) -0.0001(9)
C9_4 0.0391(15) 0.0374(13) 0.0253(12) 0.0055(10) 0.0000(10) -0.0032(11)
C10_4 0.0454(17) 0.0302(13) 0.0427(15) -0.0001(11) -0.0056(12) 0.0101(12)
C11_4 0.0337(15) 0.0308(12) 0.0321(13) 0.0027(10) 0.0022(10) 0.0081(11)
C12_4 0.0326(14) 0.0277(12) 0.0272(12) 0.0020(9) 0.0061(10) -0.0005(10)
N1_5 0.0162(10) 0.0214(9) 0.0243(9) -0.0047(7) 0.0000(7) 0.0009(7)
C1_5 0.0171(11) 0.0226(10) 0.0166(10) 0.0009(8) 0.0044(8) 0.0007(9)
C3_5 0.0195(12) 0.0248(11) 0.0196(10) -0.0026(8) -0.0026(8) 0.0019(9)
C4_5 0.0195(12) 0.0309(12) 0.0223(11) -0.0079(9) -0.0012(9) 0.0001(9)
C5_5 0.0192(12) 0.0243(11) 0.0303(12) -0.0116(9) -0.0018(9) -0.0009(9)
C6_5 0.0397(15) 0.0295(12) 0.0310(13) 0.0018(10) -0.0142(11) 0.0032(11)
C7_5 0.0185(13) 0.0418(14) 0.0292(12) -0.0123(10) -0.0030(9) 0.0055(10)
C8_5 0.0248(14) 0.0430(15) 0.0509(16) -0.0273(12) -0.0037(11) 0.0002(11)
C9_5 0.0238(14) 0.0279(12) 0.0517(15) -0.0010(11) -0.0061(11) -0.0044(10)
C1_6 0.0179(12) 0.0145(10) 0.0284(11) -0.0035(8) 0.0005(9) -0.0005(8)
C2_6 0.0177(12) 0.0214(11) 0.0285(11) -0.0040(9) 0.0022(9) -0.0014(9)
C3_6 0.0217(13) 0.0256(11) 0.0380(13) 0.0009(10) 0.0086(10) 0.0017(9)
C4_6 0.0219(13) 0.0292(12) 0.0449(14) 0.0082(10) 0.0034(10) 0.0067(10)
C5_6 0.0296(14) 0.0253(12) 0.0346(13) 0.0063(10) 0.0029(10) 0.0047(10)
C6_6 0.0202(12) 0.0163(10) 0.0308(12) -0.0006(9) 0.0025(9) -0.0021(9)
C7_6 0.0245(13) 0.0244(11) 0.0265(12) 0.0035(9) 0.0040(9) 0.0025(9)
C8_6 0.0216(13) 0.0397(13) 0.0231(11) -0.0024(10) 0.0010(9) 0.0034(10)
C9_6 0.0304(14) 0.0301(12) 0.0384(14) 0.0063(10) 0.0064(11) -0.0002(10)
C10_6 0.0322(14) 0.0341(13) 0.0306(13) -0.0001(10) 0.0025(10) 0.0022(11)
C11_6 0.0249(14) 0.0425(14) 0.0326(13) 0.0124(11) 0.0013(10) 0.0038(11)
C12_6 0.0339(16) 0.076(2) 0.0316(14) -0.0177(13) 0.0056(11) 0.0023(14)
C1_7 0.047(3) 0.044(3) 0.045(3) 0.0004(18) 0.0032(18) 0.0051(18)
C2_7 0.046(3) 0.045(3) 0.046(3) -0.0003(18) 0.0028(19) 0.0051(18)
C3_7 0.046(3) 0.044(3) 0.045(3) -0.0007(19) 0.0025(19) 0.0047(19)
C4_7 0.051(3) 0.050(3) 0.051(3) -0.0001(19) 0.0012(19) 0.0062(19)
C5_7 0.049(3) 0.048(3) 0.050(3) -0.0004(19) 0.0024(19) 0.0054(19)
C6_7 0.039(3) 0.038(3) 0.039(3) 0.0006(19) 0.0009(19) 0.0054(19)
C7_7 0.062(6) 0.058(6) 0.059(6) -0.001(4) -0.002(4) 0.012(4)
C1_71 0.043(2) 0.036(2) 0.040(2) -0.0029(16) -0.0042(16) 0.0086(16)
C2_71 0.047(3) 0.039(2) 0.046(2) -0.0021(17) 0.0056(17) 0.0024(17)
C3_71 0.058(2) 0.049(2) 0.052(2) -0.0014(17) 0.0000(17) 0.0066(17)
C4_71 0.058(3) 0.053(3) 0.057(3) -0.0045(18) -0.0024(18) 0.0063(18)
C5_71 0.058(2) 0.051(2) 0.057(2) -0.0045(17) 0.0014(17) 0.0077(17)
C6_71 0.053(3) 0.045(2) 0.052(3) -0.0028(17) 0.0053(17) 0.0033(17)
C7_71 0.063(4) 0.034(3) 0.050(3) -0.008(3) -0.027(3) 0.017(3)

loop_
_atom_type_symbol
_atom_type_description
_atom_type_scat_dispersion_real
_atom_type_scat_dispersion_imag
_atom_type_scat_source
C C 0.0033 0.0016 'International Tables Vol C Tables 4.2.6.8 and 6.1.1.4'
H H 0.0000 0.0000 'International Tables Vol C Tables 4.2.6.8 and 6.1.1.4'
B B 0.0013 0.0007 'International Tables Vol C Tables 4.2.6.8 and 6.1.1.4'
N N 0.0061 0.0033 'International Tables Vol C Tables 4.2.6.8 and 6.1.1.4'

loop_
_exptl_crystal_face_index_h
_exptl_crystal_face_index_k
_exptl_crystal_face_index_l
_exptl_crystal_face_perp_dist
2.00 1.00 2.00 0.1800
2.00 1.00 1.00 0.1770
-2.00 -1.00 -1.00 0.1780
-2.00 -1.00 -2.00 0.1900
2.00 1.00 0.00 0.1800
-2.00 -1.00 1.00 0.2400
1.00 1.00 2.00 0.1920
-1.00 -1.00 -2.00 0.1730
1.00 1.00 1.00 0.1700
-1.00 -1.00 -1.00 0.1420
-2.00 -1.00 2.00 0.2630
2.00 1.00 -2.00 0.1740
2.00 2.00 1.00 0.1550
1.00 1.00 0.00 0.1590
1.00 2.00 2.00 0.1730
-1.00 -2.00 -2.00 0.1280
0.00 1.00 2.00 0.2000
0.00 -1.00 -2.00 0.1110
-1.00 -2.00 -1.00 0.1360
1.00 2.00 1.00 0.1490
-1.00 0.00 2.00 0.3050
1.00 0.00 -2.00 0.1840
0.00 -1.00 -1.00 0.1080
1.00 2.00 0.00 0.1530
0.00 1.00 1.00 0.1830
0.00 -2.00 -1.00 0.1100
0.00 2.00 1.00 0.1680
1.00 2.00 -1.00 0.1670
-1.00 1.00 2.00 0.3160
0.00 1.00 0.00 0.1510
0.00 -1.00 0.00 0.1050
-1.00 2.00 1.00 0.2520
1.00 2.00 -2.00 0.1770
0.00 2.00 -1.00 0.1710
0.00 -2.00 1.00 0.1150
-1.00 2.00 0.00 0.2280
0.00 1.00 -1.00 0.1820
1.00 -2.00 2.00 0.1530
2.00 -2.00 1.00 0.1600
0.00 1.00 -2.00 0.2090
0.00 -1.00 2.00 0.1440

loop_
_geom_angle_atom_site_label_1
_geom_angle_atom_site_label_2
_geom_angle_atom_site_label_3
_geom_angle
_geom_angle_site_symmetry_1
_geom_angle_site_symmetry_3
_geom_angle_publ_flag
N3_1 B1_1 N2_1 122.46(19) . . ?
N3_1 B1_1 C31_2 119.1(2) . . ?
N2_1 B1_1 C31_2 118.4(2) . . ?
C1_5 N2_1 B1_1 132.57(19) . . ?
C21_3 N3_1 B1_1 154.0(2) . . ?
C2_2 C31_2 C6_2 116.50(19) . . ?
C2_2 C31_2 B1_1 123.5(2) . . ?
C6_2 C31_2 B1_1 120.0(2) . . ?
C3_2 C2_2 C31_2 122.2(2) . . ?
C3_2 C2_2 H2_2 118.9 . . ?
C31_2 C2_2 H2_2 118.9 . . ?
C2_2 C3_2 C4_2 120.0(2) . . ?
C2_2 C3_2 H3_2 120.0 . . ?
C4_2 C3_2 H3_2 120.0 . . ?
C5_2 C4_2 C3_2 119.1(2) . . ?
C5_2 C4_2 H4_2 120.5 . . ?
C3_2 C4_2 H4_2 120.5 . . ?
C4_2 C5_2 C6_2 120.5(2) . . ?
C4_2 C5_2 H5_2 119.8 . . ?
C6_2 C5_2 H5_2 119.8 . . ?
C5_2 C6_2 C31_2 121.7(2) . . ?
C5_2 C6_2 H6_2 119.1 . . ?
C31_2 C6_2 H6_2 119.1 . . ?
C21_3 N4_3 C1_4 121.20(18) . . ?
C21_3 N4_3 C5_3 113.17(17) . . ?
C1_4 N4_3 C5_3 125.47(17) . . ?
N3_1 C21_3 N4_3 124.12(19) . . ?
N3_1 C21_3 C3_3 126.9(2) . . ?
N4_3 C21_3 C3_3 108.9(2) . . ?
C6_3 C3_3 C7_3 108.3(2) . . ?
C6_3 C3_3 C21_3 109.52(18) . . ?
C7_3 C3_3 C21_3 110.96(18) . . ?
C6_3 C3_3 C4_3 111.36(18) . . ?
C7_3 C3_3 C4_3 114.00(18) . . ?
C21_3 C3_3 C4_3 102.5(2) . . ?
C5_3 C4_3 C3_3 107.32(18) . . ?
C5_3 C4_3 H4A_3 110.3 . . ?
C3_3 C4_3 H4A_3 110.3 . . ?
C5_3 C4_3 H4AB_3 110.3 . . ?
C3_3 C4_3 H4AB_3 110.3 . . ?
H4A_3 C4_3 H4AB_3 108.5 . . ?
N4_3 C5_3 C9_3 112.25(18) . . ?
N4_3 C5_3 C4_3 100.72(17) . . ?
C9_3 C5_3 C4_3 112.8(2) . . ?
N4_3 C5_3 C8_3 111.61(18) . . ?
C9_3 C5_3 C8_3 108.25(18) . . ?
C4_3 C5_3 C8_3 111.13(18) . . ?
C3_3 C6_3 H6A_3 109.5 . . ?
C3_3 C6_3 H6B_3 109.5 . . ?
H6A_3 C6_3 H6B_3 109.5 . . ?
C3_3 C6_3 H6C_3 109.5 . . ?
H6A_3 C6_3 H6C_3 109.5 . . ?
H6B_3 C6_3 H6C_3 109.5 . . ?
C3_3 C7_3 H7A_3 109.5 . . ?
C3_3 C7_3 H7B_3 109.5 . . ?
H7A_3 C7_3 H7B_3 109.5 . . ?
C3_3 C7_3 H7C_3 109.5 . . ?
H7A_3 C7_3 H7C_3 109.5 . . ?
H7B_3 C7_3 H7C_3 109.5 . . ?
C5_3 C8_3 H8A_3 109.5 . . ?
C5_3 C8_3 H8B_3 109.5 . . ?
H8A_3 C8_3 H8B_3 109.5 . . ?
C5_3 C8_3 H8C_3 109.5 . . ?
H8A_3 C8_3 H8C_3 109.5 . . ?
H8B_3 C8_3 H8C_3 109.5 . . ?
C5_3 C9_3 H9A_3 109.5 . . ?
C5_3 C9_3 H9B_3 109.5 . . ?
H9A_3 C9_3 H9B_3 109.5 . . ?
C5_3 C9_3 H9C_3 109.5 . . ?
H9A_3 C9_3 H9C_3 109.5 . . ?
H9B_3 C9_3 H9C_3 109.5 . . ?
C2_4 C1_4 C6_4 120.8(2) . . ?
C2_4 C1_4 N4_3 120.93(19) . . ?
C6_4 C1_4 N4_3 118.18(18) . . ?
C3_4 C2_4 C1_4 118.5(2) . . ?
C3_4 C2_4 C7_4 118.2(2) . . ?
C1_4 C2_4 C7_4 123.2(2) . . ?
C4_4 C3_4 C2_4 121.6(2) . . ?
C4_4 C3_4 H3_4 119.2 . . ?
C2_4 C3_4 H3_4 119.2 . . ?
C3_4 C4_4 C5_4 119.2(2) . . ?
C3_4 C4_4 H4_4 120.4 . . ?
C5_4 C4_4 H4_4 120.4 . . ?
C4_4 C5_4 C6_4 121.6(2) . . ?
C4_4 C5_4 H5_4 119.2 . . ?
C6_4 C5_4 H5_4 119.2 . . ?
C5_4 C6_4 C1_4 118.3(2) . . ?
C5_4 C6_4 C8_4 118.1(2) . . ?
C1_4 C6_4 C8_4 123.6(2) . . ?
C2_4 C7_4 C10_4 111.6(2) . . ?
C2_4 C7_4 C9_4 110.26(18) . . ?
C10_4 C7_4 C9_4 110.23(19) . . ?
C2_4 C7_4 H7_4 108.2 . . ?
C10_4 C7_4 H7_4 108.2 . . ?
C9_4 C7_4 H7_4 108.2 . . ?
C6_4 C8_4 C12_4 111.9(2) . . ?
C6_4 C8_4 C11_4 110.8(2) . . ?
C12_4 C8_4 C11_4 110.1(2) . . ?
C6_4 C8_4 H8_4 107.9 . . ?
C12_4 C8_4 H8_4 107.9 . . ?
C11_4 C8_4 H8_4 107.9 . . ?
C7_4 C9_4 H9A_4 109.5 . . ?
C7_4 C9_4 H9B_4 109.5 . . ?
H9A_4 C9_4 H9B_4 109.5 . . ?
C7_4 C9_4 H9C_4 109.5 . . ?
H9A_4 C9_4 H9C_4 109.5 . . ?
H9B_4 C9_4 H9C_4 109.5 . . ?
C7_4 C10_4 H10A_4 109.5 . . ?
C7_4 C10_4 H10B_4 109.5 . . ?
H10A_4 C10_4 H10B_4 109.5 . . ?
C7_4 C10_4 H10C_4 109.5 . . ?
H10A_4 C10_4 H10C_4 109.5 . . ?
H10B_4 C10_4 H10C_4 109.5 . . ?
C8_4 C11_4 H11A_4 109.5 . . ?
C8_4 C11_4 H11B_4 109.5 . . ?
H11A_4 C11_4 H11B_4 109.5 . . ?
C8_4 C11_4 H11C_4 109.5 . . ?
H11A_4 C11_4 H11C_4 109.5 . . ?
H11B_4 C11_4 H11C_4 109.5 . . ?
C8_4 C12_4 H12A_4 109.5 . . ?
C8_4 C12_4 H12B_4 109.5 . . ?
H12A_4 C12_4 H12B_4 109.5 . . ?
C8_4 C12_4 H12C_4 109.5 . . ?
H12A_4 C12_4 H12C_4 109.5 . . ?
H12B_4 C12_4 H12C_4 109.5 . . ?
C1_5 N1_5 C1_6 123.85(17) . . ?
C1_5 N1_5 C5_5 113.09(19) . . ?
C1_6 N1_5 C5_5 122.41(19) . . ?
N2_1 C1_5 N1_5 124.4(2) . . ?
N2_1 C1_5 C3_5 127.3(2) . . ?
N1_5 C1_5 C3_5 108.33(17) . . ?
C6_5 C3_5 C7_5 109.2(2) . . ?
C6_5 C3_5 C1_5 110.85(18) . . ?
C7_5 C3_5 C1_5 110.0(2) . . ?
C6_5 C3_5 C4_5 110.6(2) . . ?
C7_5 C3_5 C4_5 113.11(19) . . ?
C1_5 C3_5 C4_5 102.98(18) . . ?
C5_5 C4_5 C3_5 107.59(19) . . ?
C5_5 C4_5 H4A_5 110.2 . . ?
C3_5 C4_5 H4A_5 110.2 . . ?
C5_5 C4_5 H4AB_5 110.2 . . ?
C3_5 C4_5 H4AB_5 110.2 . . ?
H4A_5 C4_5 H4AB_5 108.5 . . ?
N1_5 C5_5 C8_5 113.1(2) . . ?
N1_5 C5_5 C9_5 111.3(2) . . ?
C8_5 C5_5 C9_5 107.9(2) . . ?
N1_5 C5_5 C4_5 100.72(19) . . ?
C8_5 C5_5 C4_5 110.8(2) . . ?
C9_5 C5_5 C4_5 112.9(2) . . ?
C3_5 C6_5 H6A_5 109.5 . . ?
C3_5 C6_5 H6B_5 109.5 . . ?
H6A_5 C6_5 H6B_5 109.5 . . ?
C3_5 C6_5 H6C_5 109.5 . . ?
H6A_5 C6_5 H6C_5 109.5 . . ?
H6B_5 C6_5 H6C_5 109.5 . . ?
C3_5 C7_5 H7A_5 109.5 . . ?
C3_5 C7_5 H7B_5 109.5 . . ?
H7A_5 C7_5 H7B_5 109.5 . . ?
C3_5 C7_5 H7C_5 109.5 . . ?
H7A_5 C7_5 H7C_5 109.5 . . ?
H7B_5 C7_5 H7C_5 109.5 . . ?
C5_5 C8_5 H8A_5 109.5 . . ?
C5_5 C8_5 H8B_5 109.5 . . ?
H8A_5 C8_5 H8B_5 109.5 . . ?
C5_5 C8_5 H8C_5 109.5 . . ?
H8A_5 C8_5 H8C_5 109.5 . . ?
H8B_5 C8_5 H8C_5 109.5 . . ?
C5_5 C9_5 H9A_5 109.5 . . ?
C5_5 C9_5 H9B_5 109.5 . . ?
H9A_5 C9_5 H9B_5 109.5 . . ?
C5_5 C9_5 H9C_5 109.5 . . ?
H9A_5 C9_5 H9C_5 109.5 . . ?
H9B_5 C9_5 H9C_5 109.5 . . ?
C2_6 C1_6 C6_6 119.9(2) . . ?
C2_6 C1_6 N1_5 119.1(2) . . ?
C6_6 C1_6 N1_5 121.00(18) . . ?
C3_6 C2_6 C1_6 118.7(2) . . ?
C3_6 C2_6 C8_6 118.09(19) . . ?
C1_6 C2_6 C8_6 123.1(2) . . ?
C4_6 C3_6 C2_6 121.6(2) . . ?
C4_6 C3_6 H3_6 119.2 . . ?
C2_6 C3_6 H3_6 119.2 . . ?
C3_6 C4_6 C5_6 119.3(2) . . ?
C3_6 C4_6 H4_6 120.3 . . ?
C5_6 C4_6 H4_6 120.3 . . ?
C4_6 C5_6 C6_6 121.8(2) . . ?
C4_6 C5_6 H5_6 119.1 . . ?
C6_6 C5_6 H5_6 119.1 . . ?
C5_6 C6_6 C1_6 118.5(2) . . ?
C5_6 C6_6 C7_6 118.0(2) . . ?
C1_6 C6_6 C7_6 123.4(2) . . ?
C6_6 C7_6 C10_6 109.0(2) . . ?
C6_6 C7_6 C9_6 112.79(19) . . ?
C10_6 C7_6 C9_6 110.4(2) . . ?
C6_6 C7_6 H7_6 108.1 . . ?
C10_6 C7_6 H7_6 108.1 . . ?
C9_6 C7_6 H7_6 108.1 . . ?
C2_6 C8_6 C12_6 113.3(2) . . ?
C2_6 C8_6 C11_6 109.75(18) . . ?
C12_6 C8_6 C11_6 108.7(2) . . ?
C2_6 C8_6 H8_6 108.3 . . ?
C12_6 C8_6 H8_6 108.3 . . ?
C11_6 C8_6 H8_6 108.3 . . ?
C7_6 C9_6 H9A_6 109.5 . . ?
C7_6 C9_6 H9B_6 109.5 . . ?
H9A_6 C9_6 H9B_6 109.5 . . ?
C7_6 C9_6 H9C_6 109.5 . . ?
H9A_6 C9_6 H9C_6 109.5 . . ?
H9B_6 C9_6 H9C_6 109.5 . . ?
C7_6 C10_6 H10A_6 109.5 . . ?
C7_6 C10_6 H10B_6 109.5 . . ?
H10A_6 C10_6 H10B_6 109.5 . . ?
C7_6 C10_6 H10C_6 109.5 . . ?
H10A_6 C10_6 H10C_6 109.5 . . ?
H10B_6 C10_6 H10C_6 109.5 . . ?
C8_6 C11_6 H11A_6 109.5 . . ?
C8_6 C11_6 H11B_6 109.5 . . ?
H11A_6 C11_6 H11B_6 109.5 . . ?
C8_6 C11_6 H11C_6 109.5 . . ?
H11A_6 C11_6 H11C_6 109.5 . . ?
H11B_6 C11_6 H11C_6 109.5 . . ?
C8_6 C12_6 H12A_6 109.5 . . ?
C8_6 C12_6 H12B_6 109.5 . . ?
H12A_6 C12_6 H12B_6 109.5 . . ?
C8_6 C12_6 H12C_6 109.5 . . ?
H12A_6 C12_6 H12C_6 109.5 . . ?
H12B_6 C12_6 H12C_6 109.5 . . ?
C2_7 C1_7 C6_7 120.0 . . ?
C2_7 C1_7 C7_7 127.4(7) . . ?
C6_7 C1_7 C7_7 112.6(7) . . ?
C3_7 C2_7 C1_7 120.0 . . ?
C3_7 C2_7 H2_7 120.0 . . ?
C1_7 C2_7 H2_7 120.0 . . ?
C2_7 C3_7 C4_7 120.0 . . ?
C2_7 C3_7 H3_7 120.0 . . ?
C4_7 C3_7 H3_7 120.0 . . ?
C5_7 C4_7 C3_7 120.0 . . ?
C5_7 C4_7 H4_7 120.0 . . ?
C3_7 C4_7 H4_7 120.0 . . ?
C4_7 C5_7 C6_7 120.0 . . ?
C4_7 C5_7 H5_7 120.0 . . ?
C6_7 C5_7 H5_7 120.0 . . ?
C5_7 C6_7 C1_7 120.0 . . ?
C5_7 C6_7 H6_7 120.0 . . ?
C1_7 C6_7 H6_7 120.0 . . ?
C1_7 C7_7 H7A_7 109.5 . . ?
C1_7 C7_7 H7B_7 109.5 . . ?
H7A_7 C7_7 H7B_7 109.5 . . ?
C1_7 C7_7 H7C_7 109.5 . . ?
H7A_7 C7_7 H7C_7 109.5 . . ?
H7B_7 C7_7 H7C_7 109.5 . . ?
C2_71 C1_71 C6_71 120.0 . . ?
C2_71 C1_71 C7_71 126.3(5) . . ?
C6_71 C1_71 C7_71 113.7(5) . . ?
C1_71 C2_71 C3_71 120.0 . . ?
C1_71 C2_71 H2A_71 120.0 . . ?
C3_71 C2_71 H2A_71 120.0 . . ?
C4_71 C3_71 C2_71 120.0 . . ?
C4_71 C3_71 H3_71 120.0 . . ?
C2_71 C3_71 H3_71 120.0 . . ?
C3_71 C4_71 C5_71 120.0 . . ?
C3_71 C4_71 H4_71 120.0 . . ?
C5_71 C4_71 H4_71 120.0 . . ?
C6_71 C5_71 C4_71 120.0 . . ?
C6_71 C5_71 H5A_71 120.0 . . ?
C4_71 C5_71 H5A_71 120.0 . . ?
C5_71 C6_71 C1_71 120.0 . . ?
C5_71 C6_71 H6A_71 120.0 . . ?
C1_71 C6_71 H6A_71 120.0 . . ?
C1_71 C7_71 H7A_71 109.5 . . ?
C1_71 C7_71 H7B_71 109.5 . . ?
H7A_71 C7_71 H7B_71 109.5 . . ?
C1_71 C7_71 H7C_71 109.5 . . ?
H7A_71 C7_71 H7C_71 109.5 . . ?
H7B_71 C7_71 H7C_71 109.5 . . ?

loop_
_geom_bond_atom_site_label_1
_geom_bond_atom_site_label_2
_geom_bond_distance
_geom_bond_site_symmetry_2
_geom_bond_publ_flag
B1_1 N3_1 1.402(3) . ?
B1_1 N2_1 1.444(3) . ?
B1_1 C31_2 1.594(3) . ?
N2_1 C1_5 1.275(3) . ?
N3_1 C21_3 1.266(3) . ?
C31_2 C2_2 1.396(4) . ?
C31_2 C6_2 1.403(3) . ?
C2_2 C3_2 1.383(3) . ?
C2_2 H2_2 0.9500 . ?
C3_2 C4_2 1.392(4) . ?
C3_2 H3_2 0.9500 . ?
C4_2 C5_2 1.382(4) . ?
C4_2 H4_2 0.9500 . ?
C5_2 C6_2 1.385(3) . ?
C5_2 H5_2 0.9500 . ?
C6_2 H6_2 0.9500 . ?
N4_3 C21_3 1.377(3) . ?
N4_3 C1_4 1.448(3) . ?
N4_3 C5_3 1.496(3) . ?
C21_3 C3_3 1.537(3) . ?
C3_3 C6_3 1.531(4) . ?
C3_3 C7_3 1.537(3) . ?
C3_3 C4_3 1.543(3) . ?
C4_3 C5_3 1.535(4) . ?
C4_3 H4A_3 0.9900 . ?
C4_3 H4AB_3 0.9900 . ?
C5_3 C9_3 1.524(3) . ?
C5_3 C8_3 1.537(4) . ?
C6_3 H6A_3 0.9800 . ?
C6_3 H6B_3 0.9800 . ?
C6_3 H6C_3 0.9800 . ?
C7_3 H7A_3 0.9800 . ?
C7_3 H7B_3 0.9800 . ?
C7_3 H7C_3 0.9800 . ?
C8_3 H8A_3 0.9800 . ?
C8_3 H8B_3 0.9800 . ?
C8_3 H8C_3 0.9800 . ?
C9_3 H9A_3 0.9800 . ?
C9_3 H9B_3 0.9800 . ?
C9_3 H9C_3 0.9800 . ?
C1_4 C2_4 1.403(3) . ?
C1_4 C6_4 1.413(3) . ?
C2_4 C3_4 1.398(3) . ?
C2_4 C7_4 1.521(3) . ?
C3_4 C4_4 1.383(4) . ?
C3_4 H3_4 0.9500 . ?
C4_4 C5_4 1.387(3) . ?
C4_4 H4_4 0.9500 . ?
C5_4 C6_4 1.397(3) . ?
C5_4 H5_4 0.9500 . ?
C6_4 C8_4 1.520(3) . ?
C7_4 C10_4 1.535(4) . ?
C7_4 C9_4 1.538(4) . ?
C7_4 H7_4 1.0000 . ?
C8_4 C12_4 1.538(3) . ?
C8_4 C11_4 1.539(3) . ?
C8_4 H8_4 1.0000 . ?
C9_4 H9A_4 0.9800 . ?
C9_4 H9B_4 0.9800 . ?
C9_4 H9C_4 0.9800 . ?
C10_4 H10A_4 0.9800 . ?
C10_4 H10B_4 0.9800 . ?
C10_4 H10C_4 0.9800 . ?
C11_4 H11A_4 0.9800 . ?
C11_4 H11B_4 0.9800 . ?
C11_4 H11C_4 0.9800 . ?
C12_4 H12A_4 0.9800 . ?
C12_4 H12B_4 0.9800 . ?
C12_4 H12C_4 0.9800 . ?
N1_5 C1_5 1.389(3) . ?
N1_5 C1_6 1.440(3) . ?
N1_5 C5_5 1.497(3) . ?
C1_5 C3_5 1.537(4) . ?
C3_5 C6_5 1.527(3) . ?
C3_5 C7_5 1.533(3) . ?
C3_5 C4_5 1.540(3) . ?
C4_5 C5_5 1.530(3) . ?
C4_5 H4A_5 0.9900 . ?
C4_5 H4AB_5 0.9900 . ?
C5_5 C8_5 1.525(3) . ?
C5_5 C9_5 1.527(3) . ?
C6_5 H6A_5 0.9800 . ?
C6_5 H6B_5 0.9800 . ?
C6_5 H6C_5 0.9800 . ?
C7_5 H7A_5 0.9800 . ?
C7_5 H7B_5 0.9800 . ?
C7_5 H7C_5 0.9800 . ?
C8_5 H8A_5 0.9800 . ?
C8_5 H8B_5 0.9800 . ?
C8_5 H8C_5 0.9800 . ?
C9_5 H9A_5 0.9800 . ?
C9_5 H9B_5 0.9800 . ?
C9_5 H9C_5 0.9800 . ?
C1_6 C2_6 1.410(3) . ?
C1_6 C6_6 1.415(3) . ?
C2_6 C3_6 1.393(3) . ?
C2_6 C8_6 1.523(4) . ?
C3_6 C4_6 1.378(4) . ?
C3_6 H3_6 0.9500 . ?
C4_6 C5_6 1.378(4) . ?
C4_6 H4_6 0.9500 . ?
C5_6 C6_6 1.392(4) . ?
C5_6 H5_6 0.9500 . ?
C6_6 C7_6 1.523(3) . ?
C7_6 C10_6 1.531(3) . ?
C7_6 C9_6 1.533(4) . ?
C7_6 H7_6 1.0000 . ?
C8_6 C12_6 1.536(4) . ?
C8_6 C11_6 1.539(4) . ?
C8_6 H8_6 1.0000 . ?
C9_6 H9A_6 0.9800 . ?
C9_6 H9B_6 0.9800 . ?
C9_6 H9C_6 0.9800 . ?
C10_6 H10A_6 0.9800 . ?
C10_6 H10B_6 0.9800 . ?
C10_6 H10C_6 0.9800 . ?
C11_6 H11A_6 0.9800 . ?
C11_6 H11B_6 0.9800 . ?
C11_6 H11C_6 0.9800 . ?
C12_6 H12A_6 0.9800 . ?
C12_6 H12B_6 0.9800 . ?
C12_6 H12C_6 0.9800 . ?
C1_7 C2_7 1.3900 . ?
C1_7 C6_7 1.3900 . ?
C1_7 C7_7 1.423(8) . ?
C2_7 C3_7 1.3900 . ?
C2_7 H2_7 0.9500 . ?
C3_7 C4_7 1.3900 . ?
C3_7 H3_7 0.9500 . ?
C4_7 C5_7 1.3900 . ?
C4_7 H4_7 0.9500 . ?
C5_7 C6_7 1.3900 . ?
C5_7 H5_7 0.9500 . ?
C6_7 H6_7 0.9500 . ?
C7_7 H7A_7 0.9800 . ?
C7_7 H7B_7 0.9800 . ?
C7_7 H7C_7 0.9800 . ?
C1_71 C2_71 1.3900 . ?
C1_71 C6_71 1.3900 . ?
C1_71 C7_71 1.424(7) . ?
C2_71 C3_71 1.3900 . ?
C2_71 H2A_71 0.9500 . ?
C3_71 C4_71 1.3900 . ?
C3_71 H3_71 0.9500 . ?
C4_71 C5_71 1.3900 . ?
C4_71 H4_71 0.9500 . ?
C5_71 C6_71 1.3900 . ?
C5_71 H5A_71 0.9500 . ?
C6_71 H6A_71 0.9500 . ?
C7_71 H7A_71 0.9800 . ?
C7_71 H7B_71 0.9800 . ?
C7_71 H7C_71 0.9800 . ?

loop_
_geom_torsion_atom_site_label_1
_geom_torsion_atom_site_label_2
_geom_torsion_atom_site_label_3
_geom_torsion_atom_site_label_4
_geom_torsion
_geom_torsion_site_symmetry_1
_geom_torsion_site_symmetry_2
_geom_torsion_site_symmetry_3
_geom_torsion_site_symmetry_4
_geom_torsion_publ_flag
N3_1 B1_1 N2_1 C1_5 90.7(3) . . . . ?
C31_2 B1_1 N2_1 C1_5 -90.1(3) . . . . ?
N2_1 B1_1 N3_1 C21_3 119.5(4) . . . . ?
C31_2 B1_1 N3_1 C21_3 -59.7(5) . . . . ?
N3_1 B1_1 C31_2 C2_2 -5.3(3) . . . . ?
N2_1 B1_1 C31_2 C2_2 175.46(19) . . . . ?
N3_1 B1_1 C31_2 C6_2 174.66(19) . . . . ?
N2_1 B1_1 C31_2 C6_2 -4.6(3) . . . . ?
C6_2 C31_2 C2_2 C3_2 -1.0(3) . . . . ?
B1_1 C31_2 C2_2 C3_2 178.9(2) . . . . ?
C31_2 C2_2 C3_2 C4_2 -0.4(4) . . . . ?
C2_2 C3_2 C4_2 C5_2 1.1(4) . . . . ?
C3_2 C4_2 C5_2 C6_2 -0.3(4) . . . . ?
C4_2 C5_2 C6_2 C31_2 -1.2(3) . . . . ?
C2_2 C31_2 C6_2 C5_2 1.8(3) . . . . ?
B1_1 C31_2 C6_2 C5_2 -178.1(2) . . . . ?
B1_1 N3_1 C21_3 N4_3 157.4(4) . . . . ?
B1_1 N3_1 C21_3 C3_3 -24.9(5) . . . . ?
C1_4 N4_3 C21_3 N3_1 13.2(3) . . . . ?
C5_3 N4_3 C21_3 N3_1 -171.16(18) . . . . ?
C1_4 N4_3 C21_3 C3_3 -164.85(16) . . . . ?
C5_3 N4_3 C21_3 C3_3 10.8(2) . . . . ?
N3_1 C21_3 C3_3 C6_3 -52.6(3) . . . . ?
N4_3 C21_3 C3_3 C6_3 125.35(18) . . . . ?
N3_1 C21_3 C3_3 C7_3 66.9(3) . . . . ?
N4_3 C21_3 C3_3 C7_3 -115.1(2) . . . . ?
N3_1 C21_3 C3_3 C4_3 -170.97(19) . . . . ?
N4_3 C21_3 C3_3 C4_3 7.0(2) . . . . ?
C6_3 C3_3 C4_3 C5_3 -138.47(18) . . . . ?
C7_3 C3_3 C4_3 C5_3 98.6(2) . . . . ?
C21_3 C3_3 C4_3 C5_3 -21.4(2) . . . . ?
C21_3 N4_3 C5_3 C9_3 -143.82(19) . . . . ?
C1_4 N4_3 C5_3 C9_3 31.6(3) . . . . ?
C21_3 N4_3 C5_3 C4_3 -23.6(2) . . . . ?
C1_4 N4_3 C5_3 C4_3 151.86(19) . . . . ?
C21_3 N4_3 C5_3 C8_3 94.4(2) . . . . ?
C1_4 N4_3 C5_3 C8_3 -90.1(2) . . . . ?
C3_3 C4_3 C5_3 N4_3 26.8(2) . . . . ?
C3_3 C4_3 C5_3 C9_3 146.65(18) . . . . ?
C3_3 C4_3 C5_3 C8_3 -91.6(2) . . . . ?
C21_3 N4_3 C1_4 C2_4 -93.2(3) . . . . ?
C5_3 N4_3 C1_4 C2_4 91.7(3) . . . . ?
C21_3 N4_3 C1_4 C6_4 82.9(3) . . . . ?
C5_3 N4_3 C1_4 C6_4 -92.1(2) . . . . ?
C6_4 C1_4 C2_4 C3_4 1.9(3) . . . . ?
N4_3 C1_4 C2_4 C3_4 177.98(17) . . . . ?
C6_4 C1_4 C2_4 C7_4 -176.11(18) . . . . ?
N4_3 C1_4 C2_4 C7_4 0.0(3) . . . . ?
C1_4 C2_4 C3_4 C4_4 -2.2(3) . . . . ?
C7_4 C2_4 C3_4 C4_4 175.95(19) . . . . ?
C2_4 C3_4 C4_4 C5_4 1.0(3) . . . . ?
C3_4 C4_4 C5_4 C6_4 0.5(3) . . . . ?
C4_4 C5_4 C6_4 C1_4 -0.8(3) . . . . ?
C4_4 C5_4 C6_4 C8_4 -178.65(19) . . . . ?
C2_4 C1_4 C6_4 C5_4 -0.5(3) . . . . ?
N4_3 C1_4 C6_4 C5_4 -176.66(17) . . . . ?
C2_4 C1_4 C6_4 C8_4 177.28(18) . . . . ?
N4_3 C1_4 C6_4 C8_4 1.1(3) . . . . ?
C3_4 C2_4 C7_4 C10_4 64.3(3) . . . . ?
C1_4 C2_4 C7_4 C10_4 -117.7(2) . . . . ?
C3_4 C2_4 C7_4 C9_4 -58.5(3) . . . . ?
C1_4 C2_4 C7_4 C9_4 119.5(2) . . . . ?
C5_4 C6_4 C8_4 C12_4 -55.1(3) . . . . ?
C1_4 C6_4 C8_4 C12_4 127.2(2) . . . . ?
C5_4 C6_4 C8_4 C11_4 68.3(3) . . . . ?
C1_4 C6_4 C8_4 C11_4 -109.5(2) . . . . ?
B1_1 N2_1 C1_5 N1_5 174.8(2) . . . . ?
B1_1 N2_1 C1_5 C3_5 -5.3(4) . . . . ?
C1_6 N1_5 C1_5 N2_1 -2.7(3) . . . . ?
C5_5 N1_5 C1_5 N2_1 168.26(18) . . . . ?
C1_6 N1_5 C1_5 C3_5 177.42(17) . . . . ?
C5_5 N1_5 C1_5 C3_5 -11.6(2) . . . . ?
N2_1 C1_5 C3_5 C6_5 55.6(3) . . . . ?
N1_5 C1_5 C3_5 C6_5 -124.5(2) . . . . ?
N2_1 C1_5 C3_5 C7_5 -65.2(3) . . . . ?
N1_5 C1_5 C3_5 C7_5 114.69(19) . . . . ?
N2_1 C1_5 C3_5 C4_5 173.97(19) . . . . ?
N1_5 C1_5 C3_5 C4_5 -6.1(2) . . . . ?
C6_5 C3_5 C4_5 C5_5 139.5(2) . . . . ?
C7_5 C3_5 C4_5 C5_5 -97.7(2) . . . . ?
C1_5 C3_5 C4_5 C5_5 21.0(2) . . . . ?
C1_5 N1_5 C5_5 C8_5 142.3(2) . . . . ?
C1_6 N1_5 C5_5 C8_5 -46.6(3) . . . . ?
C1_5 N1_5 C5_5 C9_5 -96.0(2) . . . . ?
C1_6 N1_5 C5_5 C9_5 75.1(2) . . . . ?
C1_5 N1_5 C5_5 C4_5 24.0(2) . . . . ?
C1_6 N1_5 C5_5 C4_5 -164.89(17) . . . . ?
C3_5 C4_5 C5_5 N1_5 -26.7(2) . . . . ?
C3_5 C4_5 C5_5 C8_5 -146.68(18) . . . . ?
C3_5 C4_5 C5_5 C9_5 92.0(2) . . . . ?
C1_5 N1_5 C1_6 C2_6 -102.3(2) . . . . ?
C5_5 N1_5 C1_6 C2_6 87.6(2) . . . . ?
C1_5 N1_5 C1_6 C6_6 78.3(3) . . . . ?
C5_5 N1_5 C1_6 C6_6 -91.8(2) . . . . ?
C6_6 C1_6 C2_6 C3_6 4.6(3) . . . . ?
N1_5 C1_6 C2_6 C3_6 -174.85(17) . . . . ?
C6_6 C1_6 C2_6 C8_6 -171.43(18) . . . . ?
N1_5 C1_6 C2_6 C8_6 9.1(3) . . . . ?
C1_6 C2_6 C3_6 C4_6 -2.1(3) . . . . ?
C8_6 C2_6 C3_6 C4_6 174.1(2) . . . . ?
C2_6 C3_6 C4_6 C5_6 -1.1(3) . . . . ?
C3_6 C4_6 C5_6 C6_6 2.0(3) . . . . ?
C4_6 C5_6 C6_6 C1_6 0.5(3) . . . . ?
C4_6 C5_6 C6_6 C7_6 -176.8(2) . . . . ?
C2_6 C1_6 C6_6 C5_6 -3.8(3) . . . . ?
N1_5 C1_6 C6_6 C5_6 175.62(18) . . . . ?
C2_6 C1_6 C6_6 C7_6 173.31(18) . . . . ?
N1_5 C1_6 C6_6 C7_6 -7.3(3) . . . . ?
C5_6 C6_6 C7_6 C10_6 64.2(3) . . . . ?
C1_6 C6_6 C7_6 C10_6 -112.9(2) . . . . ?
C5_6 C6_6 C7_6 C9_6 -58.9(3) . . . . ?
C1_6 C6_6 C7_6 C9_6 124.0(2) . . . . ?
C3_6 C2_6 C8_6 C12_6 56.9(3) . . . . ?
C1_6 C2_6 C8_6 C12_6 -127.1(2) . . . . ?
C3_6 C2_6 C8_6 C11_6 -64.9(3) . . . . ?
C1_6 C2_6 C8_6 C11_6 111.2(2) . . . . ?
C6_7 C1_7 C2_7 C3_7 0.0 . . . . ?
C7_7 C1_7 C2_7 C3_7 -179(3) . . . . ?
C1_7 C2_7 C3_7 C4_7 0.0 . . . . ?
C2_7 C3_7 C4_7 C5_7 0.0 . . . . ?
C3_7 C4_7 C5_7 C6_7 0.0 . . . . ?
C4_7 C5_7 C6_7 C1_7 0.0 . . . . ?
C2_7 C1_7 C6_7 C5_7 0.0 . . . . ?
C7_7 C1_7 C6_7 C5_7 179(3) . . . . ?
C6_71 C1_71 C2_71 C3_71 0.0 . . . . ?
C7_71 C1_71 C2_71 C3_71 -179.7(9) . . . . ?
C1_71 C2_71 C3_71 C4_71 0.0 . . . . ?
C2_71 C3_71 C4_71 C5_71 0.0 . . . . ?
C3_71 C4_71 C5_71 C6_71 0.0 . . . . ?
C4_71 C5_71 C6_71 C1_71 0.0 . . . . ?
C2_71 C1_71 C6_71 C5_71 0.0 . . . . ?
C7_71 C1_71 C6_71 C5_71 179.7(8) . . . . ?
